data_2206402
loop_
_publ_author_name
'Zeping Cui'
'Mingtian Li'
'Jianchao Liu'
'Hongwu He'

_publ_section_title
3-(4-Fluorophenyl)-2-(4-methylphenoxy)-5,8,9-trimethylthieno[3',2':5,6]pyrido[4,3-<i>d</i>]pyrimidin-4(3<i>H</i>)-one
_journal_coeditor_code CV6548
_journal_issue 8
_journal_name_full 'Acta Crystallographica Section E'
_journal_page_first o2663
_journal_page_last o2664
_journal_paper_doi 10.1107/S1600536805022968
_journal_volume 61
_journal_year 2005
_chemical_formula_iupac 'C25 H20 F N3 O2 S'
_chemical_formula_moiety 'C25 H20 F N3 O2 S'
_chemical_formula_sum 'C25 H20 F N3 O2 S'
_chemical_formula_weight 445.50
_chemical_name_systematic
;
3-(4-Fluorophenyl)-2-(4-methylphenoxy)-5,8,9-
trimethylthieno[3',2':5,6]pyrido[4,3-d]pyrimidin-4(3H)-one
;
_space_group_IT_number 14
_symmetry_cell_setting monoclinic
_symmetry_space_group_name_Hall '-P 2ybc'
_symmetry_space_group_name_H-M 'P 1 21/c 1'
_atom_sites_solution_hydrogens geom
_atom_sites_solution_primary direct
_atom_sites_solution_secondary difmap
_audit_creation_method SHELXL-97
_cell_angle_alpha 90.00
_cell_angle_beta 110.737(4)
_cell_angle_gamma 90.00
_cell_formula_units_Z 4
_cell_length_a 11.0623(10)
_cell_length_b 10.4086(9)
_cell_length_c 20.2368(15)
_cell_measurement_reflns_used 2397
_cell_measurement_temperature 292(2)
_cell_measurement_theta_max 21.61
_cell_measurement_theta_min 2.35
_cell_volume 2179.2(3)
_computing_cell_refinement SMART
_computing_data_collection 'SMART (Bruker, 2000)'
_computing_data_reduction 'SAINT (Bruker, 2000)'
_computing_molecular_graphics 'SHELXTL (Bruker, 1997)'
_computing_publication_material SHELXTL
_computing_structure_refinement 'SHELXL97 (Sheldrick, 1997)'
_computing_structure_solution 'SHELXS97 (Sheldrick, 1997)'
_diffrn_ambient_temperature 292(2)
_diffrn_measured_fraction_theta_full 0.989
_diffrn_measured_fraction_theta_max 0.989
_diffrn_measurement_device_type 'Bruker SMART CCD area-detector'
_diffrn_measurement_method '\f and \w'
_diffrn_radiation_monochromator graphite
_diffrn_radiation_source 'fine-focus sealed tube'
_diffrn_radiation_type MoK\a
_diffrn_radiation_wavelength 0.71073
_diffrn_reflns_av_R_equivalents 0.0542
_diffrn_reflns_av_sigmaI/netI 0.0645
_diffrn_reflns_limit_h_max 9
_diffrn_reflns_limit_h_min -14
_diffrn_reflns_limit_k_max 13
_diffrn_reflns_limit_k_min -13
_diffrn_reflns_limit_l_max 26
_diffrn_reflns_limit_l_min -24
_diffrn_reflns_number 12598
_diffrn_reflns_theta_full 27.50
_diffrn_reflns_theta_max 27.50
_diffrn_reflns_theta_min 1.97
_diffrn_standards_number 0
_exptl_absorpt_coefficient_mu 0.185
_exptl_absorpt_correction_T_max 0.9817
_exptl_absorpt_correction_T_min 0.9466
_exptl_absorpt_correction_type multi-scan
_exptl_absorpt_process_details '(SADABS; Bruker, 2000)'
_exptl_crystal_colour colourless
_exptl_crystal_density_diffrn 1.358
_exptl_crystal_density_method 'not measured'
_exptl_crystal_description block
_exptl_crystal_F_000 928
_exptl_crystal_size_max 0.30
_exptl_crystal_size_mid 0.20
_exptl_crystal_size_min 0.10
_refine_diff_density_max 0.204
_refine_diff_density_min -0.262
_refine_ls_extinction_method none
_refine_ls_goodness_of_fit_ref 0.890
_refine_ls_hydrogen_treatment constr
_refine_ls_matrix_type full
_refine_ls_number_parameters 293
_refine_ls_number_reflns 4959
_refine_ls_number_restraints 0
_refine_ls_restrained_S_all 0.890
_refine_ls_R_factor_all 0.0883
_refine_ls_R_factor_gt 0.0502
_refine_ls_shift/su_max 0.006
_refine_ls_shift/su_mean 0.000
_refine_ls_structure_factor_coef Fsqd
_refine_ls_weighting_details 'calc w = 1/[\s^2^(Fo^2^)+(0.0516P)^2^] where P = (Fo^2^+2Fc^2^)/3'
_refine_ls_weighting_scheme calc
_refine_ls_wR_factor_gt 0.1028
_refine_ls_wR_factor_ref 0.1166
_reflns_number_gt 2909
_reflns_number_total 4959
_reflns_threshold_expression I>2\s(I)
_cod_data_source_file cv6548.cif
_cod_data_source_block I
_cod_depositor_comments
;
The following automatic conversions were performed:
'_symmetry_cell_setting' value 'Monoclinic' changed to 'monoclinic'
according to '/home/saulius/struct/CIF-dictionaries/cif_core.dic'
dictionary named 'cif_core.dic' version 2.4.1 from 2010-06-29.

Automatic conversion script
Id: cif_fix_enum 1527 2010-12-29 10:47:43Z saulius 

The following automatic conversions were performed:

'_symmetry_cell_setting' value 'Monoclinic' changed to 'monoclinic'
according to /home/saulius/struct/CIF-dictionaries/cif_core.dic
dictionary named 'cif_core.dic' version 2.4.1 from 2010-06-29.

Automatic conversion script
Id: cif_fix_values 1715 2011-07-08 13:25:40Z adriana 
;
_cod_original_sg_symbol_H-M 'P 21/c'
_cod_database_code 2206402

loop_
_symmetry_equiv_pos_as_xyz
'x, y, z'
'-x, y+1/2, -z+1/2'
'-x, -y, -z'
'x, -y-1/2, z-1/2'

loop_
_atom_site_label
_atom_site_fract_x
_atom_site_fract_y
_atom_site_fract_z
_atom_site_U_iso_or_equiv
_atom_site_adp_type
_atom_site_calc_flag
_atom_site_refinement_flags
_atom_site_occupancy
_atom_site_type_symbol
C1 0.8452(2) 0.16516(19) -0.04561(11) 0.0454(5) Uani d . 1 C
C2 1.00418(19) 0.20374(19) -0.10009(10) 0.0456(5) Uani d . 1 C
C3 1.06724(18) 0.28633(18) -0.03935(10) 0.0410(5) Uani d . 1 C
C4 1.18197(19) 0.35666(19) -0.03219(11) 0.0445(5) Uani d . 1 C
C5 1.18292(19) 0.43943(18) 0.07233(10) 0.0432(5) Uani d . 1 C
C6 1.1212(2) 0.4915(2) 0.17596(10) 0.0482(5) Uani d . 1 C
C7 1.03619(18) 0.40839(18) 0.13231(10) 0.0417(5) Uani d . 1 C
C8 1.07077(17) 0.37696(18) 0.07151(9) 0.0385(4) Uani d . 1 C
C9 1.01150(18) 0.29756(18) 0.01296(9) 0.0384(4) Uani d . 1 C
C10 1.2467(2) 0.3522(2) -0.08597(11) 0.0598(6) Uani d . 1 C
H10A 1.3168 0.4126 -0.0733 0.090 Uiso calc R 1 H
H10B 1.1852 0.3739 -0.1316 0.090 Uiso calc R 1 H
H10C 1.2795 0.2673 -0.0874 0.090 Uiso calc R 1 H
C11 1.1204(2) 0.5490(2) 0.24443(11) 0.0646(6) Uani d . 1 C
H11A 1.0475 0.6055 0.2348 0.097 Uiso calc R 1 H
H11B 1.1987 0.5966 0.2665 0.097 Uiso calc R 1 H
H11C 1.1144 0.4815 0.2754 0.097 Uiso calc R 1 H
C12 0.9214(2) 0.3539(2) 0.14644(11) 0.0544(6) Uani d . 1 C
H12A 0.9185 0.3888 0.1898 0.082 Uiso calc R 1 H
H12B 0.9291 0.2621 0.1503 0.082 Uiso calc R 1 H
H12C 0.8434 0.3760 0.1083 0.082 Uiso calc R 1 H
C13 0.81578(19) 0.06377(19) -0.15961(10) 0.0440(5) Uani d . 1 C
C14 0.8536(2) -0.0600(2) -0.16256(11) 0.0575(6) Uani d . 1 C
H14 0.9288 -0.0909 -0.1285 0.069 Uiso calc R 1 H
C15 0.7793(2) -0.1393(2) -0.21660(12) 0.0640(6) Uani d . 1 C
H15 0.8044 -0.2238 -0.2195 0.077 Uiso calc R 1 H
C16 0.6699(2) -0.0925(2) -0.26502(11) 0.0544(6) Uani d . 1 C
C17 0.6329(2) 0.0312(2) -0.26416(12) 0.0673(7) Uani d . 1 C
H17 0.5590 0.0622 -0.2992 0.081 Uiso calc R 1 H
C18 0.7067(2) 0.1105(2) -0.21039(11) 0.0639(6) Uani d . 1 C
H18 0.6824 0.1956 -0.2087 0.077 Uiso calc R 1 H
C19 0.67781(19) 0.1224(2) -0.00289(10) 0.0487(5) Uani d . 1 C
C20 0.6140(2) 0.2343(2) -0.00177(12) 0.0578(6) Uani d . 1 C
H20 0.6131 0.3012 -0.0324 0.069 Uiso calc R 1 H
C21 0.5509(2) 0.2457(2) 0.04580(12) 0.0620(6) Uani d . 1 C
H21 0.5085 0.3220 0.0476 0.074 Uiso calc R 1 H
C22 0.5492(2) 0.1471(3) 0.09045(11) 0.0593(6) Uani d . 1 C
C23 0.6157(2) 0.0361(3) 0.08784(11) 0.0631(6) Uani d . 1 C
H23 0.6168 -0.0313 0.1182 0.076 Uiso calc R 1 H
C24 0.6806(2) 0.0227(2) 0.04135(11) 0.0563(6) Uani d . 1 C
H24 0.7251 -0.0525 0.0402 0.068 Uiso calc R 1 H
C25 0.4740(3) 0.1575(3) 0.13960(14) 0.0953(10) Uani d . 1 C
H25A 0.4062 0.0945 0.1268 0.143 Uiso calc R 1 H
H25B 0.4371 0.2418 0.1360 0.143 Uiso calc R 1 H
H25C 0.5309 0.1427 0.1873 0.143 Uiso calc R 1 H
F1 0.59371(13) -0.17201(14) -0.31586(7) 0.0800(4) Uani d . 1 F
N1 0.89993(16) 0.23327(16) 0.00921(8) 0.0448(4) Uani d . 1 N
N2 0.88858(15) 0.14488(15) -0.10039(8) 0.0440(4) Uani d . 1 N
N3 1.23908(16) 0.43169(16) 0.02338(9) 0.0489(4) Uani d . 1 N
O1 1.04009(15) 0.18189(15) -0.14930(8) 0.0645(4) Uani d . 1 O
O2 0.73459(14) 0.10248(15) -0.05488(7) 0.0613(4) Uani d . 1 O
S1 1.24644(5) 0.53432(5) 0.14686(3) 0.05487(18) Uani d . 1 S

loop_
_atom_site_aniso_label
_atom_site_aniso_U_11
_atom_site_aniso_U_22
_atom_site_aniso_U_33
_atom_site_aniso_U_12
_atom_site_aniso_U_13
_atom_site_aniso_U_23
C1 0.0476(12) 0.0454(12) 0.0463(12) -0.0034(10) 0.0207(10) -0.0021(10)
C2 0.0490(13) 0.0477(13) 0.0431(12) 0.0065(10) 0.0202(10) 0.0041(10)
C3 0.0422(11) 0.0412(11) 0.0401(11) 0.0054(9) 0.0153(9) 0.0050(9)
C4 0.0440(12) 0.0431(12) 0.0497(12) 0.0054(10) 0.0208(10) 0.0080(10)
C5 0.0394(11) 0.0412(12) 0.0463(12) 0.0006(9) 0.0120(10) 0.0034(9)
C6 0.0528(13) 0.0464(13) 0.0417(12) 0.0038(10) 0.0123(10) 0.0044(9)
C7 0.0450(12) 0.0398(12) 0.0375(11) 0.0029(9) 0.0113(10) 0.0037(9)
C8 0.0381(11) 0.0381(11) 0.0374(11) 0.0020(9) 0.0111(9) 0.0041(8)
C9 0.0404(11) 0.0360(11) 0.0391(11) 0.0024(9) 0.0144(9) 0.0059(9)
C10 0.0579(14) 0.0670(16) 0.0671(15) -0.0036(12) 0.0374(12) 0.0036(12)
C11 0.0737(17) 0.0703(16) 0.0448(13) -0.0075(13) 0.0150(12) -0.0106(11)
C12 0.0585(14) 0.0592(14) 0.0517(13) -0.0045(11) 0.0273(11) -0.0051(11)
C13 0.0491(12) 0.0447(13) 0.0389(11) 0.0011(10) 0.0163(10) -0.0035(9)
C14 0.0603(14) 0.0580(15) 0.0485(13) 0.0124(12) 0.0122(11) -0.0029(11)
C15 0.0760(17) 0.0497(14) 0.0651(16) 0.0079(12) 0.0235(14) -0.0121(12)
C16 0.0621(15) 0.0627(16) 0.0414(12) -0.0114(12) 0.0222(12) -0.0131(11)
C17 0.0650(16) 0.0666(17) 0.0536(14) 0.0019(13) 0.0004(12) 0.0010(13)
C18 0.0688(16) 0.0472(14) 0.0609(15) 0.0095(12) 0.0046(13) 0.0000(11)
C19 0.0428(12) 0.0606(15) 0.0452(12) -0.0148(11) 0.0186(10) -0.0107(11)
C20 0.0594(15) 0.0566(15) 0.0591(14) -0.0057(12) 0.0229(12) 0.0038(11)
C21 0.0544(14) 0.0643(17) 0.0713(16) -0.0043(12) 0.0271(13) -0.0114(13)
C22 0.0501(14) 0.0782(18) 0.0500(14) -0.0242(13) 0.0180(11) -0.0197(13)
C23 0.0649(16) 0.0739(18) 0.0455(13) -0.0220(14) 0.0133(12) 0.0027(12)
C24 0.0505(13) 0.0572(15) 0.0556(14) -0.0069(11) 0.0119(11) -0.0021(11)
C25 0.100(2) 0.124(3) 0.0846(19) -0.0473(19) 0.0608(18) -0.0386(18)
F1 0.0832(10) 0.0903(11) 0.0646(9) -0.0244(8) 0.0238(8) -0.0316(8)
N1 0.0463(10) 0.0483(10) 0.0428(10) -0.0081(8) 0.0193(8) -0.0059(8)
N2 0.0481(10) 0.0449(10) 0.0408(9) -0.0012(8) 0.0180(8) -0.0045(8)
N3 0.0442(10) 0.0491(11) 0.0561(11) -0.0009(8) 0.0210(9) 0.0041(9)
O1 0.0712(10) 0.0786(12) 0.0558(9) -0.0073(9) 0.0373(9) -0.0128(8)
O2 0.0593(9) 0.0722(11) 0.0596(9) -0.0261(8) 0.0300(8) -0.0233(8)
S1 0.0501(3) 0.0542(4) 0.0547(4) -0.0083(3) 0.0116(3) -0.0055(3)

loop_
_atom_type_symbol
_atom_type_description
_atom_type_scat_dispersion_real
_atom_type_scat_dispersion_imag
_atom_type_scat_source
C C 0.0033 0.0016 'International Tables Vol C Tables 4.2.6.8 and 6.1.1.4'
H H 0.0000 0.0000 'International Tables Vol C Tables 4.2.6.8 and 6.1.1.4'
N N 0.0061 0.0033 'International Tables Vol C Tables 4.2.6.8 and 6.1.1.4'
O O 0.0106 0.0060 'International Tables Vol C Tables 4.2.6.8 and 6.1.1.4'
F F 0.0171 0.0103 'International Tables Vol C Tables 4.2.6.8 and 6.1.1.4'
S S 0.1246 0.1234 'International Tables Vol C Tables 4.2.6.8 and 6.1.1.4'

loop_
_geom_angle_atom_site_label_1
_geom_angle_atom_site_label_2
_geom_angle_atom_site_label_3
_geom_angle
N1 C1 O2 121.41(18)
N1 C1 N2 126.52(18)
O2 C1 N2 112.06(17)
O1 C2 N2 118.14(18)
O1 C2 C3 127.02(19)
N2 C2 C3 114.84(16)
C9 C3 C4 119.49(18)
C9 C3 C2 118.48(17)
C4 C3 C2 122.03(17)
N3 C4 C3 121.72(17)
N3 C4 C10 115.17(17)
C3 C4 C10 123.11(19)
N3 C5 C8 127.14(18)
N3 C5 S1 121.68(15)
C8 C5 S1 111.18(14)
C7 C6 C11 128.61(19)
C7 C6 S1 113.27(15)
C11 C6 S1 118.13(16)
C6 C7 C8 111.58(17)
C6 C7 C12 123.71(17)
C8 C7 C12 124.70(18)
C5 C8 C9 115.62(17)
C5 C8 C7 112.68(18)
C9 C8 C7 131.70(17)
N1 C9 C8 118.22(16)
N1 C9 C3 122.66(17)
C8 C9 C3 119.12(17)
C4 C10 H10A 109.5
C4 C10 H10B 109.5
H10A C10 H10B 109.5
C4 C10 H10C 109.5
H10A C10 H10C 109.5
H10B C10 H10C 109.5
C6 C11 H11A 109.5
C6 C11 H11B 109.5
H11A C11 H11B 109.5
C6 C11 H11C 109.5
H11A C11 H11C 109.5
H11B C11 H11C 109.5
C7 C12 H12A 109.5
C7 C12 H12B 109.5
H12A C12 H12B 109.5
C7 C12 H12C 109.5
H12A C12 H12C 109.5
H12B C12 H12C 109.5
C14 C13 C18 120.4(2)
C14 C13 N2 119.75(18)
C18 C13 N2 119.76(18)
C13 C14 C15 119.5(2)
C13 C14 H14 120.2
C15 C14 H14 120.2
C16 C15 C14 119.1(2)
C16 C15 H15 120.4
C14 C15 H15 120.4
C15 C16 C17 122.1(2)
C15 C16 F1 119.1(2)
C17 C16 F1 118.7(2)
C16 C17 C18 118.8(2)
C16 C17 H17 120.6
C18 C17 H17 120.6
C13 C18 C17 119.9(2)
C13 C18 H18 120.1
C17 C18 H18 120.1
C24 C19 C20 121.9(2)
C24 C19 O2 117.6(2)
C20 C19 O2 120.26(19)
C19 C20 C21 118.5(2)
C19 C20 H20 120.8
C21 C20 H20 120.8
C22 C21 C20 121.6(2)
C22 C21 H21 119.2
C20 C21 H21 119.2
C21 C22 C23 118.0(2)
C21 C22 C25 121.3(2)
C23 C22 C25 120.7(2)
C24 C23 C22 121.6(2)
C24 C23 H23 119.2
C22 C23 H23 119.2
C19 C24 C23 118.4(2)
C19 C24 H24 120.8
C23 C24 H24 120.8
C22 C25 H25A 109.5
C22 C25 H25B 109.5
H25A C25 H25B 109.5
C22 C25 H25C 109.5
H25A C25 H25C 109.5
H25B C25 H25C 109.5
C1 N1 C9 117.17(16)
C1 N2 C2 120.26(17)
C1 N2 C13 120.36(16)
C2 N2 C13 119.38(15)
C4 N3 C5 116.91(16)
C1 O2 C19 116.58(15)
C5 S1 C6 91.29(10)

loop_
_geom_bond_atom_site_label_1
_geom_bond_atom_site_label_2
_geom_bond_distance
C1 N1 1.274(2)
C1 O2 1.340(2)
C1 N2 1.371(2)
C2 O1 1.217(2)
C2 N2 1.416(2)
C2 C3 1.459(3)
C3 C9 1.406(2)
C3 C4 1.427(3)
C4 N3 1.331(2)
C4 C10 1.500(2)
C5 N3 1.345(2)
C5 C8 1.396(3)
C5 S1 1.730(2)
C6 C7 1.351(3)
C6 C11 1.512(3)
C6 S1 1.744(2)
C7 C8 1.449(2)
C7 C12 1.508(3)
C8 C9 1.403(2)
C9 N1 1.382(2)
C10 H10A 0.9600
C10 H10B 0.9600
C10 H10C 0.9600
C11 H11A 0.9600
C11 H11B 0.9600
C11 H11C 0.9600
C12 H12A 0.9600
C12 H12B 0.9600
C12 H12C 0.9600
C13 C14 1.362(3)
C13 C18 1.368(3)
C13 N2 1.454(2)
C14 C15 1.385(3)
C14 H14 0.9300
C15 C16 1.349(3)
C15 H15 0.9300
C16 C17 1.353(3)
C16 F1 1.357(2)
C17 C18 1.380(3)
C17 H17 0.9300
C18 H18 0.9300
C19 C24 1.363(3)
C19 C20 1.366(3)
C19 O2 1.419(2)
C20 C21 1.380(3)
C20 H20 0.9300
C21 C22 1.372(3)
C21 H21 0.9300
C22 C23 1.381(3)
C22 C25 1.509(3)
C23 C24 1.377(3)
C23 H23 0.9300
C24 H24 0.9300
C25 H25A 0.9600
C25 H25B 0.9600
C25 H25C 0.9600

loop_
_geom_torsion_atom_site_label_1
_geom_torsion_atom_site_label_2
_geom_torsion_atom_site_label_3
_geom_torsion_atom_site_label_4
_geom_torsion
O1 C2 C3 C9 -178.91(19)
N2 C2 C3 C9 1.5(3)
O1 C2 C3 C4 1.9(3)
N2 C2 C3 C4 -177.61(17)
C9 C3 C4 N3 0.9(3)
C2 C3 C4 N3 -179.92(17)
C9 C3 C4 C10 -178.93(18)
C2 C3 C4 C10 0.2(3)
C11 C6 C7 C8 179.56(19)
S1 C6 C7 C8 -0.6(2)
C11 C6 C7 C12 -1.5(3)
S1 C6 C7 C12 178.34(15)
N3 C5 C8 C9 0.2(3)
S1 C5 C8 C9 179.89(13)
N3 C5 C8 C7 -179.16(18)
S1 C5 C8 C7 0.6(2)
C6 C7 C8 C5 0.0(2)
C12 C7 C8 C5 -178.90(18)
C6 C7 C8 C9 -179.17(19)
C12 C7 C8 C9 1.9(3)
C5 C8 C9 N1 -179.93(16)
C7 C8 C9 N1 -0.8(3)
C5 C8 C9 C3 0.1(3)
C7 C8 C9 C3 179.25(18)
C4 C3 C9 N1 179.41(17)
C2 C3 C9 N1 0.2(3)
C4 C3 C9 C8 -0.6(3)
C2 C3 C9 C8 -179.77(17)
C18 C13 C14 C15 -1.4(3)
N2 C13 C14 C15 175.84(18)
C13 C14 C15 C16 -0.6(3)
C14 C15 C16 C17 2.6(3)
C14 C15 C16 F1 -176.68(19)
C15 C16 C17 C18 -2.6(4)
F1 C16 C17 C18 176.7(2)
C14 C13 C18 C17 1.4(3)
N2 C13 C18 C17 -175.82(19)
C16 C17 C18 C13 0.5(3)
C24 C19 C20 C21 0.0(3)
O2 C19 C20 C21 174.66(17)
C19 C20 C21 C22 -1.2(3)
C20 C21 C22 C23 1.6(3)
C20 C21 C22 C25 -176.6(2)
C21 C22 C23 C24 -1.0(3)
C25 C22 C23 C24 177.3(2)
C20 C19 C24 C23 0.6(3)
O2 C19 C24 C23 -174.16(17)
C22 C23 C24 C19 -0.1(3)
O2 C1 N1 C9 -177.98(17)
N2 C1 N1 C9 2.7(3)
C8 C9 N1 C1 177.64(17)
C3 C9 N1 C1 -2.4(3)
N1 C1 N2 C2 -0.9(3)
O2 C1 N2 C2 179.79(17)
N1 C1 N2 C13 179.67(19)
O2 C1 N2 C13 0.3(3)
O1 C2 N2 C1 179.08(17)
C3 C2 N2 C1 -1.3(3)
O1 C2 N2 C13 -1.5(3)
C3 C2 N2 C13 178.11(16)
C14 C13 N2 C1 -100.1(2)
C18 C13 N2 C1 77.2(2)
C14 C13 N2 C2 80.5(2)
C18 C13 N2 C2 -102.3(2)
C3 C4 N3 C5 -0.7(3)
C10 C4 N3 C5 179.18(17)
C8 C5 N3 C4 0.1(3)
S1 C5 N3 C4 -179.55(15)
N1 C1 O2 C19 3.8(3)
N2 C1 O2 C19 -176.81(16)
C24 C19 O2 C1 -109.5(2)
C20 C19 O2 C1 75.7(2)
N3 C5 S1 C6 178.99(17)
C8 C5 S1 C6 -0.74(15)
C7 C6 S1 C5 0.78(16)
C11 C6 S1 C5 -179.36(17)

loop_
_cod_related_entry_id
_cod_related_entry_database
_cod_related_entry_code
1 ChemSpider 21129152
